data_2231703
loop_
_publ_author_name
'Ha, Kwang'

_publ_section_title
;
 A centrosymmetric monoclinic polymorph of
 <i>N</i>^1^,<i>N</i>^4^-bis(pyridin-3-ylmethylidene)benzene-1,4-diamine
;
_journal_coeditor_code TK2772
_journal_issue 9
_journal_name_full 'Acta Crystallographica Section E'
_journal_page_first o2250
_journal_paper_doi 10.1107/S1600536811030789
_journal_volume 67
_journal_year 2011
_chemical_formula_iupac 'C18 H14 N4'
_chemical_formula_moiety 'C18 H14 N4'
_chemical_formula_sum 'C18 H14 N4'
_chemical_formula_weight 286.33
_chemical_name_systematic
;
<i>N</i>^1^,<i>N</i>^4^-bis(pyridin-3-ylmethylidene)benzene-1,4-diamine
;
_space_group_IT_number 14
_symmetry_cell_setting monoclinic
_symmetry_space_group_name_Hall '-P 2ybc'
_symmetry_space_group_name_H-M 'P 1 21/c 1'
_atom_sites_solution_hydrogens geom
_atom_sites_solution_primary direct
_atom_sites_solution_secondary difmap
_cell_angle_alpha 90.00
_cell_angle_beta 95.732(8)
_cell_angle_gamma 90.00
_cell_formula_units_Z 2
_cell_length_a 16.622(6)
_cell_length_b 6.171(2)
_cell_length_c 7.159(2)
_cell_measurement_reflns_used 1327
_cell_measurement_temperature 200(2)
_cell_measurement_theta_max 28.20
_cell_measurement_theta_min 2.46
_cell_volume 730.7(4)
_computing_cell_refinement 'SAINT (Bruker, 2000)'
_computing_data_collection 'SMART (Bruker, 2000)'
_computing_data_reduction 'SAINT (Bruker, 2000)'
_computing_molecular_graphics 'ORTEP-3 (Farrugia, 1997) and PLATON (Spek, 2009)'
_computing_publication_material 'SHELXL97 (Sheldrick, 2008)'
_computing_structure_refinement 'SHELXL97 (Sheldrick, 2008)'
_computing_structure_solution 'SHELXS97 (Sheldrick, 2008)'
_diffrn_ambient_temperature 200(2)
_diffrn_measured_fraction_theta_full 0.980
_diffrn_measured_fraction_theta_max 0.980
_diffrn_measurement_device_type 'Bruker SMART 1000 CCD'
_diffrn_measurement_method '\f and \w'
_diffrn_radiation_monochromator graphite
_diffrn_radiation_source 'fine-focus sealed tube'
_diffrn_radiation_type MoK\a
_diffrn_radiation_wavelength 0.71073
_diffrn_reflns_av_R_equivalents 0.0488
_diffrn_reflns_av_sigmaI/netI 0.0566
_diffrn_reflns_limit_h_max 19
_diffrn_reflns_limit_h_min -22
_diffrn_reflns_limit_k_max 8
_diffrn_reflns_limit_k_min -8
_diffrn_reflns_limit_l_max 9
_diffrn_reflns_limit_l_min -8
_diffrn_reflns_number 5128
_diffrn_reflns_theta_full 28.33
_diffrn_reflns_theta_max 28.33
_diffrn_reflns_theta_min 2.46
_diffrn_standards_decay_% 0
_diffrn_standards_interval_count 0
_diffrn_standards_interval_time 0
_diffrn_standards_number 0
_exptl_absorpt_coefficient_mu 0.081
_exptl_absorpt_correction_T_max 1.000000
_exptl_absorpt_correction_T_min 0.825436
_exptl_absorpt_correction_type multi-scan
_exptl_absorpt_process_details '(SADABS; Bruker, 2000)'
_exptl_crystal_colour yellow
_exptl_crystal_density_diffrn 1.301
_exptl_crystal_density_method 'not measured'
_exptl_crystal_description plate
_exptl_crystal_F_000 300
_exptl_crystal_size_max 0.22
_exptl_crystal_size_mid 0.14
_exptl_crystal_size_min 0.11
_refine_diff_density_max 0.206
_refine_diff_density_min -0.237
_refine_ls_extinction_method none
_refine_ls_goodness_of_fit_ref 1.032
_refine_ls_hydrogen_treatment constr
_refine_ls_matrix_type full
_refine_ls_number_parameters 100
_refine_ls_number_reflns 1790
_refine_ls_number_restraints 0
_refine_ls_restrained_S_all 1.032
_refine_ls_R_factor_all 0.1051
_refine_ls_R_factor_gt 0.0528
_refine_ls_shift/su_max 0.000
_refine_ls_shift/su_mean 0.000
_refine_ls_structure_factor_coef Fsqd
_refine_ls_weighting_details 'calc w=1/[\s^2^(Fo^2^)+(0.0640P)^2^+0.0036P] where P=(Fo^2^+2Fc^2^)/3'
_refine_ls_weighting_scheme calc
_refine_ls_wR_factor_gt 0.1184
_refine_ls_wR_factor_ref 0.1515
_reflns_number_gt 1027
_reflns_number_total 1790
_reflns_threshold_expression I>2sigma(I)
_cod_data_source_file tk2772.cif
_cod_data_source_block I
_cod_original_cell_volume 730.6(4)
_cod_original_sg_symbol_H-M 'P 21/c'
_cod_database_code 2231703
_cod_database_fobs_code 2231703

loop_
_symmetry_equiv_pos_as_xyz
'x, y, z'
'-x, y+1/2, -z+1/2'
'-x, -y, -z'
'x, -y-1/2, z-1/2'

loop_
_atom_site_type_symbol
_atom_site_label
_atom_site_fract_x
_atom_site_fract_y
_atom_site_fract_z
_atom_site_U_iso_or_equiv
_atom_site_adp_type
_atom_site_calc_flag
_atom_site_refinement_flags
_atom_site_occupancy
_atom_site_symmetry_multiplicity
N N1 0.40327(10) 0.2126(3) 0.3182(2) 0.0434(5) Uani d . 1 1
N N2 0.16109(9) 0.0893(2) 0.4230(2) 0.0296(4) Uani d . 1 1
C C1 0.32643(12) 0.1772(3) 0.3548(3) 0.0374(5) Uani d . 1 1
H H1 0.3091 0.0310 0.3622 0.045 Uiso calc R 1 1
C C2 0.27031(11) 0.3394(3) 0.3825(3) 0.0298(5) Uani d . 1 1
C C3 0.29604(12) 0.5530(3) 0.3732(3) 0.0426(6) Uani d . 1 1
H H3 0.2602 0.6690 0.3922 0.051 Uiso calc R 1 1
C C4 0.37490(13) 0.5940(3) 0.3356(3) 0.0501(6) Uani d . 1 1
H H4 0.3938 0.7387 0.3282 0.060 Uiso calc R 1 1
C C5 0.42572(13) 0.4208(3) 0.3092(3) 0.0439(6) Uani d . 1 1
H H5 0.4795 0.4514 0.2831 0.053 Uiso calc R 1 1
C C6 0.18734(11) 0.2849(3) 0.4232(3) 0.0300(5) Uani d . 1 1
H H6 0.1520 0.3990 0.4507 0.036 Uiso calc R 1 1
C C7 0.07963(11) 0.0508(3) 0.4617(2) 0.0264(4) Uani d . 1 1
C C8 0.06382(11) -0.1381(3) 0.5601(2) 0.0293(5) Uani d . 1 1
H H8 0.1070 -0.2333 0.6006 0.035 Uiso calc R 1 1
C C9 0.01465(11) 0.1882(3) 0.4004(2) 0.0286(4) Uani d . 1 1
H H9 0.0243 0.3158 0.3318 0.034 Uiso calc R 1 1

loop_
_atom_site_aniso_label
_atom_site_aniso_U_11
_atom_site_aniso_U_22
_atom_site_aniso_U_33
_atom_site_aniso_U_12
_atom_site_aniso_U_13
_atom_site_aniso_U_23
N1 0.0308(10) 0.0441(11) 0.0568(12) 0.0014(8) 0.0123(8) 0.0005(8)
N2 0.0263(9) 0.0297(9) 0.0338(8) -0.0027(7) 0.0080(6) 0.0001(7)
C1 0.0320(12) 0.0327(11) 0.0488(12) -0.0006(8) 0.0108(9) 0.0010(9)
C2 0.0266(10) 0.0296(10) 0.0337(10) -0.0018(8) 0.0057(8) -0.0005(8)
C3 0.0331(12) 0.0279(11) 0.0688(14) 0.0000(9) 0.0149(10) -0.0012(10)
C4 0.0388(13) 0.0348(12) 0.0790(17) -0.0103(10) 0.0176(11) 0.0000(11)
C5 0.0288(11) 0.0456(13) 0.0586(13) -0.0069(10) 0.0113(10) 0.0003(10)
C6 0.0261(10) 0.0307(11) 0.0338(10) 0.0001(8) 0.0060(8) -0.0016(8)
C7 0.0248(10) 0.0278(10) 0.0274(9) -0.0017(7) 0.0063(7) -0.0026(7)
C8 0.0273(10) 0.0284(10) 0.0325(10) 0.0003(8) 0.0038(8) 0.0007(8)
C9 0.0310(11) 0.0264(10) 0.0288(9) -0.0011(8) 0.0048(8) 0.0018(7)

loop_
_atom_type_symbol
_atom_type_description
_atom_type_scat_dispersion_real
_atom_type_scat_dispersion_imag
_atom_type_scat_source
C C 0.0033 0.0016 'International Tables Vol C Tables 4.2.6.8 and 6.1.1.4'
H H 0.0000 0.0000 'International Tables Vol C Tables 4.2.6.8 and 6.1.1.4'
N N 0.0061 0.0033 'International Tables Vol C Tables 4.2.6.8 and 6.1.1.4'

loop_
_geom_angle_atom_site_label_1
_geom_angle_atom_site_label_2
_geom_angle_atom_site_label_3
_geom_angle_site_symmetry_1
_geom_angle
C5 N1 C1 . 116.01(18)
C6 N2 C7 . 118.98(16)
N1 C1 C2 . 124.86(18)
N1 C1 H1 . 117.6
C2 C1 H1 . 117.6
C3 C2 C1 . 117.39(18)
C3 C2 C6 . 121.57(17)
C1 C2 C6 . 121.03(17)
C4 C3 C2 . 118.94(19)
C4 C3 H3 . 120.5
C2 C3 H3 . 120.5
C5 C4 C3 . 119.1(2)
C5 C4 H4 . 120.5
C3 C4 H4 . 120.5
N1 C5 C4 . 123.7(2)
N1 C5 H5 . 118.1
C4 C5 H5 . 118.1
N2 C6 C2 . 122.54(17)
N2 C6 H6 . 118.7
C2 C6 H6 . 118.7
C8 C7 C9 . 118.75(16)
C8 C7 N2 . 117.70(16)
C9 C7 N2 . 123.50(16)
C9 C8 C7 3_556 120.79(16)
C9 C8 H8 3_556 119.6
C7 C8 H8 . 119.6
C8 C9 C7 3_556 120.45(17)
C8 C9 H9 3_556 119.8
C7 C9 H9 . 119.8

loop_
_geom_bond_atom_site_label_1
_geom_bond_atom_site_label_2
_geom_bond_site_symmetry_2
_geom_bond_distance
N1 C5 . 1.341(3)
N1 C1 . 1.347(2)
N2 C6 . 1.283(2)
N2 C7 . 1.429(2)
C1 C2 . 1.396(3)
C1 H1 . 0.9500
C2 C3 . 1.389(3)
C2 C6 . 1.476(3)
C3 C4 . 1.387(3)
C3 H3 . 0.9500
C4 C5 . 1.387(3)
C4 H4 . 0.9500
C5 H5 . 0.9500
C6 H6 . 0.9500
C7 C8 . 1.401(2)
C7 C9 . 1.408(3)
C8 C9 3_556 1.396(3)
C8 H8 . 0.9500
C9 C8 3_556 1.396(3)
C9 H9 . 0.9500

loop_
_geom_torsion_atom_site_label_1
_geom_torsion_atom_site_label_2
_geom_torsion_atom_site_label_3
_geom_torsion_atom_site_label_4
_geom_torsion_site_symmetry_4
_geom_torsion
C5 N1 C1 C2 . 0.2(3)
N1 C1 C2 C3 . -0.5(3)
N1 C1 C2 C6 . -179.58(18)
C1 C2 C3 C4 . 0.5(3)
C6 C2 C3 C4 . 179.57(19)
C2 C3 C4 C5 . -0.2(3)
C1 N1 C5 C4 . 0.2(3)
C3 C4 C5 N1 . -0.2(4)
C7 N2 C6 C2 . -179.26(16)
C3 C2 C6 N2 . 176.31(18)
C1 C2 C6 N2 . -4.7(3)
C6 N2 C7 C8 . -145.41(17)
C6 N2 C7 C9 . 37.0(2)
C9 C7 C8 C9 3_556 -1.0(3)
N2 C7 C8 C9 3_556 -178.72(16)
C8 C7 C9 C8 3_556 1.0(3)
N2 C7 C9 C8 3_556 178.58(16)
